data_7221170
loop_
_publ_author_name
'Puselj, M.'
'Ban, Z.'

_publ_section_title
;
 X-ray studies in the system Ti-Hg-Zn
;
_journal_name_full
;
Zeitschrift fuer Naturforschung, Teil A. Physikalische Chemie, Kosmophysik 
(2,1947-32,1977)
;
_journal_page_first 315
_journal_page_last 315
_journal_volume 25
_journal_year 1970
_chemical_formula_sum 'Hg Ti0.75 Zn0.25'
_chemical_name_systematic 'Hg (Ti0.75 Zn0.25)'
_space_group_IT_number 123
_symmetry_space_group_name_Hall '-P 4 2'
_symmetry_space_group_name_H-M 'P 4/m m m'
_cell_angle_alpha 90
_cell_angle_beta 90
_cell_angle_gamma 90
_cell_formula_units_Z 1
_cell_length_a 2.93
_cell_length_b 2.93
_cell_length_c 4.04
_cell_volume 34.683
_citation_journal_id_ASTM ZENAAU
_cod_data_source_file Puselj_ZENAAU_1970_677.cif
_cod_data_source_block Hg1Ti0.75Zn0.25
_cod_original_formula_sum 'Hg1 Ti0.75 Zn0.25'
_cod_database_code 7221170

loop_
_symmetry_equiv_pos_as_xyz
x,y,z
-y,x,z
-x,-y,z
y,-x,z
x,-y,-z
y,x,-z
-x,y,-z
-y,-x,-z
-x,-y,-z
y,-x,-z
x,y,-z
-y,x,-z
-x,y,z
-y,-x,z
x,-y,z
y,x,z

loop_
_atom_site_label
_atom_site_type_symbol
_atom_site_fract_x
_atom_site_fract_y
_atom_site_fract_z
_atom_site_occupancy
_atom_site_U_iso_or_equiv
Zn1 Zn 0.5 0.5 0.5 0.25 0.0
Ti1 Ti 0.5 0.5 0.5 0.75 0.0
Hg1 Hg 0 0 0 1 0.0
